data_7229744
loop_
_publ_author_name
'Lu, Si-Qi'
'Chen, Xiao-Gang'
'Gao, Ji-Xing'
'Lu, Yang'
'Hua, Xiu-Ni'
'Liao, Wei-Qiang'

_publ_section_title
;
 High-temperature sequential structural transitions with distinct
 switchable dielectric behaviors in two organic ionic plastic crystals:
 [C4H11NBr] [ClO4] and [C4H11NBr] [BF4]
;
_journal_issue 4
_journal_name_full CrystEngComm
_journal_page_first 454
_journal_paper_doi 10.1039/C7CE01731F
_journal_volume 20
_journal_year 2018
_chemical_formula_moiety 'C4 H11 Br N, B F4'
_chemical_formula_sum 'C4 H11 B Br F4 N'
_chemical_formula_weight 239.85
_space_group_crystal_system monoclinic
_space_group_IT_number 11
_space_group_name_Hall '-P 2yb'
_space_group_name_H-M_alt 'P 1 21/m 1'
_symmetry_space_group_name_Hall '-P 2yb'
_symmetry_space_group_name_H-M 'P 1 21/m 1'
_atom_sites_solution_hydrogens mixed
_audit_creation_method SHELXL-2014/7
_audit_update_record
;
2017-11-17 deposited with the CCDC.
2017-12-14 downloaded from the CCDC.
;
_cell_angle_alpha 90
_cell_angle_beta 103.67(3)
_cell_angle_gamma 90
_cell_formula_units_Z 2
_cell_length_a 6.0331(12)
_cell_length_b 7.8583(16)
_cell_length_c 9.5127(19)
_cell_measurement_reflns_used 1073
_cell_measurement_temperature 293(2)
_cell_measurement_theta_max 27.483
_cell_measurement_theta_min 1.6988
_cell_volume 438.22(16)
_computing_cell_refinement 'CrystalClear (Rigaku Inc., 2008)'
_computing_data_collection 'CrystalClear (Rigaku Inc., 2008)'
_computing_data_reduction 'CrystalClear (Rigaku Inc., 2008)'
_computing_molecular_graphics 'DIAMOND (Brandenburg & Putz, 2005)'
_computing_publication_material 'SHELXL-2014/7 (Sheldrick, 2008)'
_computing_structure_refinement 'SHELXL-2014/7 (Sheldrick, 2014)'
_computing_structure_solution 'SHELXL-2014/7 (Sheldrick, 2014)'
_diffrn_ambient_temperature 293(2)
_diffrn_measured_fraction_theta_full 0.996
_diffrn_measured_fraction_theta_max 0.996
_diffrn_measurement_device_type 'Rigaku, SCXmini'
_diffrn_measurement_method '\w scans'
_diffrn_radiation_type MoK\a
_diffrn_radiation_wavelength 0.71073
_diffrn_reflns_av_R_equivalents 0.0640
_diffrn_reflns_av_unetI/netI 0.0513
_diffrn_reflns_Laue_measured_fraction_full 0.996
_diffrn_reflns_Laue_measured_fraction_max 0.996
_diffrn_reflns_limit_h_max 7
_diffrn_reflns_limit_h_min -7
_diffrn_reflns_limit_k_max 10
_diffrn_reflns_limit_k_min -10
_diffrn_reflns_limit_l_max 12
_diffrn_reflns_limit_l_min -12
_diffrn_reflns_number 4265
_diffrn_reflns_point_group_measured_fraction_full 0.996
_diffrn_reflns_point_group_measured_fraction_max 0.996
_diffrn_reflns_theta_full 25.242
_diffrn_reflns_theta_max 27.483
_diffrn_reflns_theta_min 3.403
_exptl_absorpt_coefficient_mu 4.694
_exptl_absorpt_correction_T_max 0.391
_exptl_absorpt_correction_T_min 0.225
_exptl_absorpt_correction_type multi-scan
_exptl_absorpt_process_details 'CrystalClear (Rigaku Inc., 2008)'
_exptl_crystal_colour Colorless
_exptl_crystal_density_diffrn 1.818
_exptl_crystal_density_method 'not measured'
_exptl_crystal_description Sheet
_exptl_crystal_F_000 236
_exptl_crystal_size_max 0.380
_exptl_crystal_size_mid 0.280
_exptl_crystal_size_min 0.200
_refine_diff_density_max 0.362
_refine_diff_density_min -0.324
_refine_diff_density_rms 0.091
_refine_ls_extinction_method none
_refine_ls_goodness_of_fit_ref 1.060
_refine_ls_hydrogen_treatment constr
_refine_ls_matrix_type full
_refine_ls_number_parameters 62
_refine_ls_number_reflns 1070
_refine_ls_number_restraints 0
_refine_ls_restrained_S_all 1.060
_refine_ls_R_factor_all 0.0560
_refine_ls_R_factor_gt 0.0450
_refine_ls_shift/su_max 0.000
_refine_ls_shift/su_mean 0.000
_refine_ls_structure_factor_coef Fsqd
_refine_ls_weighting_details 'w=1/[\s^2^(Fo^2^)+(0.0273P)^2^+0.4959P] where P=(Fo^2^+2Fc^2^)/3'
_refine_ls_weighting_scheme calc
_refine_ls_wR_factor_gt 0.0996
_refine_ls_wR_factor_ref 0.1054
_reflns_Friedel_coverage 0.000
_reflns_number_gt 897
_reflns_number_total 1073
_reflns_threshold_expression 'I > 2\s(I)'
_cod_data_source_file c7ce01731f2.cif
_cod_data_source_block P21M_CCDC1
_cod_depositor_comments
;
The following automatic conversions were performed:

'_exptl_absorpt_correction_type' value 'Multi-scan' changed to
'multi-scan' according to
/home/data/users/saulius/crontab/automatic-downloads/rss-feeds/RSC/lib/dictionaries/cif_core.dic
dictionary named 'cif_core.dic' version 2.4.2 from 2011-04-26.

Automatic conversion script
Id: cif_fix_values 4973 2017-02-22 13:04:09Z antanas 

 Adding full bibliography for 7229742--7229745.cif.
;
_cod_database_code 7229744
_shelx_shelxl_version_number 2014/7
_shelx_space_group_comment
;
The symmetry employed for this shelxl refinement is uniquely defined
by the following loop, which should always be used as a source of
symmetry information in preference to the above space-group names.
They are only intended as comments.
;
_shelx_estimated_absorpt_t_min 0.228
_shelx_estimated_absorpt_t_max 0.399

loop_
_space_group_symop_operation_xyz
'x, y, z'
'-x, y+1/2, -z'
'-x, -y, -z'
'x, -y-1/2, z'

loop_
_atom_site_label
_atom_site_type_symbol
_atom_site_fract_x
_atom_site_fract_y
_atom_site_fract_z
_atom_site_U_iso_or_equiv
_atom_site_adp_type
_atom_site_occupancy
_atom_site_site_symmetry_order
_atom_site_calc_flag
_atom_site_refinement_flags_posn
_atom_site_refinement_flags_adp
_atom_site_refinement_flags_occupancy
Br1 Br 0.57871(11) 0.2500 -0.00559(6) 0.0642(3) Uani 1 2 d S T P
F1 F 1.0766(7) 0.2500 0.6358(4) 0.0894(12) Uani 1 2 d S T P
F2 F 0.7121(6) 0.2500 0.6588(4) 0.0723(10) Uani 1 2 d S T P
F3 F 0.9799(4) 0.3926(3) 0.8196(3) 0.0733(7) Uani 1 1 d . . .
B1 B 0.9408(9) 0.2500 0.7328(6) 0.0424(12) Uani 1 2 d S T P
C1 C 0.3609(9) 0.2500 0.1125(5) 0.0489(11) Uani 1 2 d S T P
H1A H 0.2644 0.3498 0.0899 0.059 Uiso 0.5 1 calc R U P
H1B H 0.2644 0.1502 0.0899 0.059 Uiso 0.5 1 calc R U P
C2 C 0.2837(9) 0.2500 0.3486(6) 0.0528(13) Uani 1 2 d S T P
H2A H 0.3481 0.2500 0.4499 0.063 Uiso 1 2 d R U P
H2B H 0.1983 0.1476 0.3282 0.063 Uiso 1 1 d R U .
C3 C 0.6149(6) 0.0937(4) 0.3133(4) 0.0476(8) Uani 1 1 d . . .
H3A H 0.7379 0.0930 0.2652 0.071 Uiso 1 1 calc R U .
H3B H 0.5215 -0.0052 0.2856 0.071 Uiso 1 1 calc R U .
H3C H 0.6757 0.0929 0.4161 0.071 Uiso 1 1 calc R U .
N1 N 0.4741(6) 0.2500 0.2715(4) 0.0350(8) Uani 1 2 d S T P

loop_
_atom_site_aniso_label
_atom_site_aniso_U_11
_atom_site_aniso_U_22
_atom_site_aniso_U_33
_atom_site_aniso_U_23
_atom_site_aniso_U_13
_atom_site_aniso_U_12
Br1 0.0951(5) 0.0591(4) 0.0464(3) 0.000 0.0327(3) 0.000
F1 0.092(3) 0.111(3) 0.081(3) 0.000 0.052(2) 0.000
F2 0.055(2) 0.088(3) 0.065(2) 0.000 -0.0023(16) 0.000
F3 0.0851(17) 0.0529(13) 0.0793(17) -0.0170(12) 0.0145(14) -0.0093(12)
B1 0.044(3) 0.041(3) 0.042(3) 0.000 0.010(2) 0.000
C1 0.053(3) 0.054(3) 0.037(2) 0.000 0.004(2) 0.000
C2 0.053(3) 0.053(3) 0.059(3) 0.000 0.025(3) 0.000
C3 0.056(2) 0.0377(17) 0.0479(19) 0.0055(14) 0.0102(16) 0.0110(15)
N1 0.041(2) 0.0304(17) 0.0340(18) 0.000 0.0091(15) 0.000

loop_
_atom_type_symbol
_atom_type_description
_atom_type_scat_dispersion_real
_atom_type_scat_dispersion_imag
_atom_type_scat_source
C C 0.0033 0.0016 'International Tables Vol C Tables 4.2.6.8 and 6.1.1.4'
H H 0.0000 0.0000 'International Tables Vol C Tables 4.2.6.8 and 6.1.1.4'
B B 0.0013 0.0007 'International Tables Vol C Tables 4.2.6.8 and 6.1.1.4'
Br Br -0.2901 2.4595 'International Tables Vol C Tables 4.2.6.8 and 6.1.1.4'
F F 0.0171 0.0103 'International Tables Vol C Tables 4.2.6.8 and 6.1.1.4'
N N 0.0061 0.0033 'International Tables Vol C Tables 4.2.6.8 and 6.1.1.4'

loop_
_geom_angle_atom_site_label_1
_geom_angle_atom_site_label_2
_geom_angle_atom_site_label_3
_geom_angle
_geom_angle_site_symmetry_1
_geom_angle_site_symmetry_3
F1 B1 F3 111.0(3) . .
F1 B1 F3 111.0(3) . 4_565
F3 B1 F3 108.7(4) . 4_565
F1 B1 F2 109.7(5) . .
F3 B1 F2 108.2(3) . .
F3 B1 F2 108.2(3) 4_565 .
N1 C1 Br1 112.2(3) . .
N1 C1 H1A 109.2 . .
Br1 C1 H1A 109.2 . .
N1 C1 H1B 109.2 . .
Br1 C1 H1B 109.2 . .
H1A C1 H1B 107.9 . .
N1 C2 H2A 108.6 . .
N1 C2 H2B 109.9 . .
H2A C2 H2B 106.2 . .
N1 C3 H3A 109.5 . .
N1 C3 H3B 109.5 . .
H3A C3 H3B 109.5 . .
N1 C3 H3C 109.5 . .
H3A C3 H3C 109.5 . .
H3B C3 H3C 109.5 . .
C3 N1 C3 110.7(4) . 4_565
C3 N1 C2 108.8(2) . .
C3 N1 C2 108.8(2) 4_565 .
C3 N1 C1 111.2(2) . .
C3 N1 C1 111.2(2) 4_565 .
C2 N1 C1 105.9(4) . .

loop_
_geom_bond_atom_site_label_1
_geom_bond_atom_site_label_2
_geom_bond_distance
_geom_bond_site_symmetry_2
Br1 C1 1.920(5) .
F1 B1 1.371(6) .
F2 B1 1.393(7) .
F3 B1 1.379(4) .
B1 F3 1.379(4) 4_565
C1 N1 1.505(6) .
C1 H1A 0.9700 .
C1 H1B 0.9700 .
C2 N1 1.502(6) .
C2 H2A 0.9497 .
C2 H2B 0.9503 .
C3 N1 1.493(4) .
C3 H3A 0.9600 .
C3 H3B 0.9600 .
C3 H3C 0.9600 .
N1 C3 1.493(4) 4_565

loop_
_geom_torsion_atom_site_label_1
_geom_torsion_atom_site_label_2
_geom_torsion_atom_site_label_3
_geom_torsion_atom_site_label_4
_geom_torsion
_geom_torsion_site_symmetry_4
Br1 C1 N1 C3 -62.0(2) .
Br1 C1 N1 C3 62.0(2) 4_565
Br1 C1 N1 C2 180.000(1) .
